data_2201726
loop_
_publ_author_name
'Hu, Mao-Lin'
'Ng, Seik Weng'

_publ_section_title
;
 Disodium dihydrogen 1,2,4,5-benzenetetracarboxylate dihydrate
;
_journal_issue 11
_journal_name_full 'Acta Crystallographica Section E'
_journal_page_first m616
_journal_page_last m618
_journal_paper_doi 10.1107/S1600536802017816
_journal_volume 58
_journal_year 2002
_chemical_formula_iupac '2Na 1+, C10 H4 O8 2-, 2H2 O'
_chemical_formula_moiety '2Na 1+, C10 H4 O8 2-, 2H2 O'
_chemical_formula_sum 'C10 H8 Na2 O10'
_chemical_formula_weight 334.14
_chemical_name_common 'Disodium dihydrogen pyromellitate dihydrate'
_chemical_name_systematic
;
Disodium dihydrogen 1,2,4,5-benzenetetracarboxylate dihydrate
;
_space_group_IT_number 2
_symmetry_cell_setting triclinic
_symmetry_space_group_name_Hall '-P 1'
_symmetry_space_group_name_H-M 'P -1'
_atom_sites_solution_hydrogens geom
_atom_sites_solution_primary direct
_atom_sites_solution_secondary difmap
_audit_creation_method SHELXL-97
_cell_angle_alpha 79.742(4)
_cell_angle_beta 75.852(3)
_cell_angle_gamma 69.517(3)
_cell_formula_units_Z 1
_cell_length_a 5.4900(10)
_cell_length_b 6.799(2)
_cell_length_c 8.716(2)
_cell_measurement_reflns_used 722
_cell_measurement_temperature 298(2)
_cell_measurement_theta_max 28.1
_cell_measurement_theta_min 2.4
_cell_volume 293.99(12)
_computing_cell_refinement 'SAINT (Bruker, 1997)'
_computing_data_collection 'SMART (Bruker, 1997)'
_computing_data_reduction SAINT
_computing_molecular_graphics 'ORTEPII (Johnson, 1976)'
_computing_publication_material SHELXL97
_computing_structure_refinement 'SHELXL97 (Sheldrick, 1997)'
_computing_structure_solution 'SHELXS97 (Sheldrick, 1997)'
_diffrn_ambient_temperature 298(2)
_diffrn_measured_fraction_theta_full 0.92
_diffrn_measured_fraction_theta_max 0.92
_diffrn_measurement_device_type 'Bruker AXS SMART'
_diffrn_measurement_method \w
_diffrn_radiation_monochromator graphite
_diffrn_radiation_source 'fine-focus sealed tube'
_diffrn_radiation_type MoK\a
_diffrn_radiation_wavelength 0.71073
_diffrn_reflns_av_R_equivalents 0.018
_diffrn_reflns_av_sigmaI/netI 0.049
_diffrn_reflns_limit_h_max 7
_diffrn_reflns_limit_h_min -6
_diffrn_reflns_limit_k_max 8
_diffrn_reflns_limit_k_min -8
_diffrn_reflns_limit_l_max 11
_diffrn_reflns_limit_l_min -6
_diffrn_reflns_number 1893
_diffrn_reflns_theta_full 28.1
_diffrn_reflns_theta_max 28.1
_diffrn_reflns_theta_min 2.4
_diffrn_standards_decay_% 0
_diffrn_standards_interval_count 0
_diffrn_standards_interval_time 0
_diffrn_standards_number 0
_exptl_absorpt_coefficient_mu 0.23
_exptl_absorpt_correction_type none
_exptl_crystal_colour Colorless
_exptl_crystal_density_diffrn 1.888
_exptl_crystal_density_method 'not measured'
_exptl_crystal_description Plate
_exptl_crystal_F_000 170
_exptl_crystal_size_max 0.31
_exptl_crystal_size_mid 0.15
_exptl_crystal_size_min 0.11
_refine_diff_density_max 0.24
_refine_diff_density_min -0.32
_refine_ls_extinction_coef 0.28(3)
_refine_ls_extinction_expression Fc^*^=kFc[1+0.001xFc^2^\l^3^/sin(2\q)]^-1/4^
_refine_ls_extinction_method SHELXL97
_refine_ls_goodness_of_fit_ref 0.94
_refine_ls_hydrogen_treatment refall
_refine_ls_matrix_type full
_refine_ls_number_parameters 117
_refine_ls_number_reflns 1311
_refine_ls_number_restraints 0
_refine_ls_restrained_S_all 0.94
_refine_ls_R_factor_all 0.057
_refine_ls_R_factor_gt 0.041
_refine_ls_shift/su_max 0.001
_refine_ls_shift/su_mean <0.001
_refine_ls_structure_factor_coef Fsqd
_refine_ls_weighting_details 'calc w = 1/[\s^2^(Fo^2^)+(0.0621P)^2^] where P = (Fo^2^+2Fc^2^)/3'
_refine_ls_weighting_scheme calc
_refine_ls_wR_factor_gt 0.099
_refine_ls_wR_factor_ref 0.107
_reflns_number_gt 962
_reflns_number_total 1311
_reflns_threshold_expression I>2\s(I)
_cod_data_source_file ya6137.cif
_cod_data_source_block I
_cod_depositor_comments
;
The following automatic conversions were performed:
'_symmetry_cell_setting' value 'Triclinic' changed to 'triclinic'
according to '/home/saulius/struct/CIF-dictionaries/cif_core.dic'
dictionary named 'cif_core.dic' version 2.4.1 from 2010-06-29.

Automatic conversion script
Id: cif_fix_enum 1527 2010-12-29 10:47:43Z saulius 

The following automatic conversions were performed:

'_symmetry_cell_setting' value 'Triclinic' changed to 'triclinic'
according to /home/saulius/struct/CIF-dictionaries/cif_core.dic
dictionary named 'cif_core.dic' version 2.4.1 from 2010-06-29.

Automatic conversion script
Id: cif_fix_values 1715 2011-07-08 13:25:40Z adriana 
;
_cod_original_cell_volume 294.00(10)
_cod_database_code 2201726
_cod_database_fobs_code 2201726

loop_
_symmetry_equiv_pos_as_xyz
'x, y, z'
'-x, -y, -z'

loop_
_atom_site_label
_atom_site_fract_x
_atom_site_fract_y
_atom_site_fract_z
_atom_site_U_iso_or_equiv
_atom_site_adp_type
_atom_site_calc_flag
_atom_site_refinement_flags
_atom_site_occupancy
_atom_site_disorder_assembly
_atom_site_disorder_group
_atom_site_type_symbol
Na1 0.6607(2) 0.55600(10) 0.62150(10) 0.0301(3) Uani d . 1 . . Na
O1 0.7707(3) 0.8477(2) 0.6957(2) 0.0299(4) Uani d . 1 . . O
O2 0.6462(3) 0.6567(3) 0.9097(2) 0.0337(4) Uani d . 1 . . O
O3 0.6600(3) 0.5898(3) 1.1867(2) 0.0337(4) Uani d . 1 . . O
O4 0.8852(3) 0.6371(2) 1.3456(2) 0.0294(4) Uani d . 1 . . O
O1w 0.7035(3) 0.2410(3) 0.4935(2) 0.0326(4) Uani d . 1 . . O
C1 0.7563(4) 0.7935(3) 0.8403(2) 0.0237(5) Uani d . 1 . . C
C2 0.8759(4) 0.8928(3) 0.9346(2) 0.0212(5) Uani d . 1 . . C
C3 0.9026(4) 0.8397(3) 1.0946(2) 0.0208(5) Uani d . 1 . . C
C4 0.8134(4) 0.6783(3) 1.2180(2) 0.0227(5) Uani d . 1 . . C
C5 0.9742(4) 1.0492(3) 0.8468(3) 0.0234(5) Uani d . 1 . . C
H1o 0.639(6) 0.612(5) 1.056(4) 0.070(10) Uiso d . 1 . . H
H1w1 0.850(7) 0.209(5) 0.438(4) 0.060(10) Uiso d . 1 . . H
H1w2 0.697(5) 0.121(5) 0.553(4) 0.050(10) Uiso d . 1 . . H
H5 0.956(4) 1.087(4) 0.740(3) 0.020(10) Uiso d . 1 . . H

loop_
_atom_site_aniso_label
_atom_site_aniso_U_11
_atom_site_aniso_U_22
_atom_site_aniso_U_33
_atom_site_aniso_U_12
_atom_site_aniso_U_13
_atom_site_aniso_U_23
Na1 0.0320(5) 0.0339(5) 0.0292(5) -0.0151(4) -0.0102(4) -0.0002(4)
O1 0.0430(10) 0.0360(10) 0.0190(10) -0.0210(10) -0.0100(10) 0.0000(10)
O2 0.0480(10) 0.0430(10) 0.0240(10) -0.0320(10) -0.0100(10) 0.0020(10)
O3 0.0480(10) 0.0440(10) 0.0230(10) -0.0340(10) -0.0090(10) 0.0040(10)
O4 0.0370(10) 0.0340(10) 0.0220(10) -0.0190(10) -0.0100(10) 0.0070(10)
O1w 0.0310(10) 0.0330(10) 0.0310(10) -0.0110(10) -0.0050(10) 0.0040(10)
C1 0.0260(10) 0.0260(10) 0.0220(10) -0.0110(10) -0.0060(10) -0.0040(10)
C2 0.0220(10) 0.0240(10) 0.0200(10) -0.0090(10) -0.0050(10) -0.0030(10)
C3 0.0220(10) 0.0230(10) 0.0180(10) -0.0090(10) -0.0030(10) -0.0020(10)
C4 0.0250(10) 0.0240(10) 0.0190(10) -0.0100(10) -0.0030(10) -0.0010(10)
C5 0.0290(10) 0.0250(10) 0.0180(10) -0.0100(10) -0.0080(10) 0.0000(10)

loop_
_atom_type_symbol
_atom_type_description
_atom_type_scat_dispersion_real
_atom_type_scat_dispersion_imag
_atom_type_scat_source
C C 0.0033 0.0016 'International Tables Vol C Tables 4.2.6.8 and 6.1.1.4'
H H 0.0000 0.0000 'International Tables Vol C Tables 4.2.6.8 and 6.1.1.4'
O O 0.0106 0.0060 'International Tables Vol C Tables 4.2.6.8 and 6.1.1.4'
Na Na 0.0362 0.0249 'International Tables Vol C Tables 4.2.6.8 and 6.1.1.4'

loop_
_geom_angle_atom_site_label_1
_geom_angle_atom_site_label_2
_geom_angle_atom_site_label_3
_geom_angle_site_symmetry_1
_geom_angle_site_symmetry_3
_geom_angle
_geom_angle_publ_flag
O1 Na1 O2 . . 49.60(10) yes
O1 Na1 O3 . 2_667 118.60(10) yes
O1 Na1 O4 . 1_554 87.20(10) yes
O1 Na1 O4 . 2_767 81.20(10) yes
O1 Na1 O1w . . 160.80(10) yes
O1 Na1 O1w . 2_666 98.60(10) yes
O2 Na1 O3 . 2_667 73.20(10) yes
O2 Na1 O4 . 1_554 135.00(10) yes
O2 Na1 O4 . 2_767 79.20(10) yes
O2 Na1 O1w . . 139.20(10) yes
O2 Na1 O1w . 2_666 114.80(10) yes
O3 Na1 O4 2_667 1_554 151.60(10) yes
O3 Na1 O4 2_667 2_767 111.60(10) yes
O3 Na1 O1w 2_667 . 78.60(10) yes
O3 Na1 O1w 2_667 2_666 84.80(10) yes
O4 Na1 O4 1_554 2_767 82.60(10) yes
O4 Na1 O1w 1_554 . 78.40(10) yes
O4 Na1 O1w 1_554 2_666 79.10(10) yes
O4 Na1 O1w 2_767 . 84.50(10) yes
O4 Na1 O1w 2_767 2_666 161.60(10) yes
O1w Na1 O1w . 2_666 91.00(10) yes
C1 O1 Na1 . . 99.00(10) no
C1 O2 Na1 . . 88.50(10) no
C4 O3 Na1 . 2_667 127.20(10) no
C4 O4 Na1 . 2_767 124.20(10) no
C4 O4 Na1 . 1_556 132.60(10) no
Na1 O4 Na1 2_767 1_556 97.40(10) no
Na1 O1w Na1 2_666 . 89.00(10) no
O1 C1 O2 . . 121.0(2) no
O1 C1 C2 . . 118.9(2) no
O2 C1 C2 . . 120.1(2) no
C5 C2 C3 . . 118.0(2) no
C5 C2 C1 . . 114.2(2) no
C3 C2 C1 . . 127.8(2) no
C5 C3 C2 2_777 . 117.1(2) no
C5 C3 C4 2_777 . 113.3(2) no
C2 C3 C4 . . 129.6(2) no
O4 C4 O3 . . 121.6(2) no
O4 C4 C3 . . 119.3(2) no
O3 C4 C3 . . 119.1(2) no
C2 C5 C3 . 2_777 124.9(2) no
C1 O2 H1o . . 117.0(10) no
Na1 O2 H1o . . 152.0(10) no
C4 O3 H1o . . 116(2) no
Na1 O3 H1o 2_667 . 116(2) no
Na1 O1w H1w1 2_666 . 119(2) no
Na1 O1w H1w1 . . 106(2) no
Na1 O1w H1w2 2_666 . 118(2) no
Na1 O1w H1w2 . . 120(2) no
H1w1 O1w H1w2 . . 104(3) no
C2 C5 H5 . . 119.0(10) no
C3 C5 H5 2_777 . 116.0(10) no

loop_
_geom_bond_atom_site_label_1
_geom_bond_atom_site_label_2
_geom_bond_site_symmetry_2
_geom_bond_distance
_geom_bond_publ_flag
Na1 O1 . 2.491(2) yes
Na1 O2 . 2.695(2) yes
Na1 O3 2_667 2.463(2) yes
Na1 O4 1_554 2.482(2) yes
Na1 O4 2_767 2.439(2) yes
Na1 O1w . 2.501(2) yes
Na1 O1w 2_666 2.337(2) yes
O1 C1 . 1.240(3) no
O2 C1 . 1.269(3) no
O3 C4 . 1.293(2) no
O4 C4 . 1.223(2) no
C1 C2 . 1.527(3) no
C2 C5 . 1.385(3) no
C2 C3 . 1.407(3) no
C3 C5 2_777 1.397(3) no
C3 C4 . 1.516(3) no
C5 C3 2_777 1.397(3) no
O2 H1o . 1.25(3) yes
O3 H1o . 1.15(3) yes
O1w H1w1 . 0.81(3) no
O1w H1w2 . 0.89(3) no
C5 H5 . 0.94(2) no

loop_
_geom_hbond_atom_site_label_D
_geom_hbond_atom_site_label_H
_geom_hbond_atom_site_label_A
_geom_hbond_site_symmetry_A
_geom_hbond_distance_DH
_geom_hbond_distance_HA
_geom_hbond_distance_DA
_geom_hbond_angle_DHA
_geom_hbond_publ_flag
O1w H1w1 O1 2_766 0.81(3) 2.06(3) 2.868(2) 174(3) yes
O1w H1w2 O1 1_545 0.89(3) 2.02(3) 2.888(2) 166(3) yes
O3 H1o O2 . 1.15(3) 1.25(3) 2.390(2) 169(3) yes

loop_
_geom_torsion_atom_site_label_1
_geom_torsion_atom_site_label_2
_geom_torsion_atom_site_label_3
_geom_torsion_atom_site_label_4
_geom_torsion_site_symmetry_1
_geom_torsion_site_symmetry_4
_geom_torsion
_geom_torsion_publ_flag
O1w Na1 O1 C1 2_666 . 123.20(10) no
O4 Na1 O1 C1 2_767 . -75.50(10) no
O3 Na1 O1 C1 2_667 . 34.4(2) no
O4 Na1 O1 C1 1_554 . -158.40(10) no
O1w Na1 O1 C1 . . -117.5(2) no
O2 Na1 O1 C1 . . 7.80(10) no
O1w Na1 O2 C1 2_666 . -87.40(10) no
O4 Na1 O2 C1 2_767 . 80.10(10) no
O3 Na1 O2 C1 2_667 . -163.30(10) no
O4 Na1 O2 C1 1_554 . 12.2(2) no
O1 Na1 O2 C1 . . -7.50(10) no
O1w Na1 O2 C1 . . 148.30(10) no
O1w Na1 O1w Na1 2_666 2_666 0.0 no
O4 Na1 O1w Na1 2_767 2_666 -162.10(10) no
O3 Na1 O1w Na1 2_667 2_666 84.50(10) no
O4 Na1 O1w Na1 1_554 2_666 -78.60(10) no
O1 Na1 O1w Na1 . 2_666 -120.4(2) no
O2 Na1 O1w Na1 . 2_666 131.40(10) no
Na1 O1 C1 O2 . . -14.8(2) no
Na1 O1 C1 C2 . . 164.7(2) no
Na1 O2 C1 O1 . . 13.5(2) no
Na1 O2 C1 C2 . . -166.0(2) no
O1 C1 C2 C5 . . 4.5(3) no
O2 C1 C2 C5 . . -176.0(2) no
O1 C1 C2 C3 . . -173.6(2) no
O2 C1 C2 C3 . . 6.0(3) no
C5 C2 C3 C5 . 2_777 0.4(3) no
C1 C2 C3 C5 . 2_777 178.4(2) no
C5 C2 C3 C4 . . 179.5(2) no
C1 C2 C3 C4 . . -2.5(4) no
Na1 O4 C4 O3 2_767 . 110.9(2) no
Na1 O4 C4 O3 1_556 . -36.0(3) no
Na1 O4 C4 C3 2_767 . -70.1(2) no
Na1 O4 C4 C3 1_556 . 143.0(2) no
Na1 O3 C4 O4 2_667 . 26.0(3) no
Na1 O3 C4 C3 2_667 . -153.00(10) no
C5 C3 C4 O4 2_777 . -10.1(3) no
C2 C3 C4 O4 . . 170.8(2) no
C5 C3 C4 O3 2_777 . 168.9(2) no
C2 C3 C4 O3 . . -10.2(3) no
C3 C2 C5 C3 . 2_777 -0.4(4) no
C1 C2 C5 C3 . 2_777 -178.7(2) no
